data_7005855
loop_
_publ_author_name
'Sun, Yan-Qiong'
'Yang, Guo-Yu'

_publ_section_title
;
 Organic-inorganic hybrid materials constructed from inorganic
 lanthanide sulfate skeletons and organic 4,5-imidazoledicarboxylic
 acid.
;
_journal_issue 34
_journal_name_full 'Dalton transactions (Cambridge, England : 2003)'
_journal_page_first 3771
_journal_page_last 3781
_journal_paper_doi 10.1039/b706072f
_journal_year 2007
_chemical_formula_sum 'C10 H8 La2 N4 O14 S'
_chemical_formula_weight 718.08
_chemical_name_systematic
;
?
;
_space_group_IT_number 61
_symmetry_cell_setting orthorhombic
_symmetry_space_group_name_Hall '-P 2ac 2ab'
_symmetry_space_group_name_H-M 'P b c a'
_atom_sites_solution_hydrogens geom
_atom_sites_solution_primary direct
_atom_sites_solution_secondary difmap
_audit_creation_method SHELXL-97
_cell_angle_alpha 90.00
_cell_angle_beta 90.00
_cell_angle_gamma 90.00
_cell_formula_units_Z 8
_cell_length_a 6.879(2)
_cell_length_b 14.067(5)
_cell_length_c 33.802(11)
_cell_measurement_reflns_used 8034
_cell_measurement_temperature 293(2)
_cell_measurement_theta_max 28.2812
_cell_measurement_theta_min 1.5676
_cell_volume 3270.9(18)
_computing_cell_refinement 'CrystalClear (Rigaku Corp., 2000)'
_computing_data_collection 'CrystalClear (Rigaku Corp., 2000)'
_computing_data_reduction 'CrystalClear (Rigaku Corp., 2000)'
_computing_structure_refinement 'SHELXL-97 (Sheldrick, 1997)'
_computing_structure_solution 'SHELXS-97 (Sheldrick, 1990)'
_diffrn_ambient_temperature 293(2)
_diffrn_detector_area_resol_mean 14.6306
_diffrn_measured_fraction_theta_full 0.999
_diffrn_measured_fraction_theta_max 0.999
_diffrn_measurement_device_type
;
Mercury70 (2x2 bin mode)
;
_diffrn_measurement_method dtprofit.ref
_diffrn_radiation_monochromator 'Graphite Monochromator'
_diffrn_radiation_source 'Rotating Anode'
_diffrn_radiation_type MoK\a
_diffrn_radiation_wavelength 0.71073
_diffrn_reflns_av_R_equivalents 0.0334
_diffrn_reflns_av_sigmaI/netI 0.0256
_diffrn_reflns_limit_h_max 8
_diffrn_reflns_limit_h_min -9
_diffrn_reflns_limit_k_max 13
_diffrn_reflns_limit_k_min -18
_diffrn_reflns_limit_l_max 45
_diffrn_reflns_limit_l_min -45
_diffrn_reflns_number 23843
_diffrn_reflns_theta_full 28.28
_diffrn_reflns_theta_max 28.28
_diffrn_reflns_theta_min 2.41
_diffrn_standards_number 26109
_exptl_absorpt_coefficient_mu 5.377
_exptl_absorpt_correction_T_max 0.650
_exptl_absorpt_correction_T_min 0.355
_exptl_absorpt_correction_type multi-scan
_exptl_crystal_colour white
_exptl_crystal_density_diffrn 2.917
_exptl_crystal_density_method 'not measured'
_exptl_crystal_description prism
_exptl_crystal_F_000 2704
_exptl_crystal_size_max 0.200
_exptl_crystal_size_mid 0.180
_exptl_crystal_size_min 0.0800
_refine_diff_density_max 1.109
_refine_diff_density_min -0.478
_refine_diff_density_rms 0.129
_refine_ls_extinction_method none
_refine_ls_goodness_of_fit_ref 1.197
_refine_ls_hydrogen_treatment refall
_refine_ls_matrix_type full
_refine_ls_number_parameters 280
_refine_ls_number_reflns 4052
_refine_ls_number_restraints 0
_refine_ls_restrained_S_all 1.197
_refine_ls_R_factor_all 0.0289
_refine_ls_R_factor_gt 0.0263
_refine_ls_shift/su_max 0.004
_refine_ls_shift/su_mean 0.001
_refine_ls_structure_factor_coef Fsqd
_refine_ls_weighting_details 'calc w=1/[\s^2^(Fo^2^)+(0.0137P)^2^+7.8266P] where P=(Fo^2^+2Fc^2^)/3'
_refine_ls_weighting_scheme calc
_refine_ls_wR_factor_gt 0.0472
_refine_ls_wR_factor_ref 0.0480
_reflns_number_gt 3878
_reflns_number_total 4052
_reflns_threshold_expression >2sigma(I)
_cod_data_source_file b706072f.txt
_cod_data_source_block la
_cod_depositor_comments
;
The following automatic conversions were performed:
'_exptl_absorpt_correction_type' value 'Multi-scan' changed to
'multi-scan' according to
'/home/saulius/struct/CIF-dictionaries/cif_core.dic' dictionary named
'cif_core.dic' version 2.4.1 from 2010-06-29.

Automatic conversion script
Id: cif_fix_enum 1527 2010-12-29 10:47:43Z saulius 
;
_cod_original_cell_volume 3270.7(18)
_cod_original_sg_symbol_H-M Pbca
_cod_database_code 7005855

loop_
_symmetry_equiv_pos_as_xyz
'x, y, z'
'-x+1/2, -y, z+1/2'
'-x, y+1/2, -z+1/2'
'x+1/2, -y+1/2, -z'
'-x, -y, -z'
'x-1/2, y, -z-1/2'
'x, -y-1/2, z-1/2'
'-x-1/2, y-1/2, z'

loop_
_atom_site_label
_atom_site_type_symbol
_atom_site_fract_x
_atom_site_fract_y
_atom_site_fract_z
_atom_site_U_iso_or_equiv
_atom_site_adp_type
_atom_site_occupancy
_atom_site_symmetry_multiplicity
_atom_site_calc_flag
_atom_site_refinement_flags
_atom_site_disorder_assembly
_atom_site_disorder_group
La1 La 0.37521(3) 1.030683(13) 0.084912(5) 0.00490(5) Uani 1 1 d . . .
La2 La 0.20207(3) 0.806413(13) 0.170993(5) 0.00514(5) Uani 1 1 d . . .
C1 C 0.2621(5) 0.6451(2) -0.00920(10) 0.0082(6) Uani 1 1 d . . .
C2 C 0.2563(5) 0.7487(2) 0.03782(9) 0.0064(6) Uani 1 1 d . . .
C3 C 0.2842(5) 0.7977(2) 0.00304(9) 0.0072(6) Uani 1 1 d . . .
C4 C 0.3153(5) 0.8988(2) -0.00715(9) 0.0060(6) Uani 1 1 d . . .
C5 C 0.2150(4) 0.7763(2) 0.07929(9) 0.0063(6) Uani 1 1 d . . .
C6 C -0.1586(5) 0.4376(2) 0.23358(10) 0.0103(7) Uani 1 1 d . . .
C7 C -0.1594(5) 0.5344(2) 0.28278(10) 0.0075(6) Uani 1 1 d . . .
C8 C -0.1324(5) 0.5894(2) 0.24956(10) 0.0078(6) Uani 1 1 d . . .
C9 C -0.0999(5) 0.6928(2) 0.24159(10) 0.0083(6) Uani 1 1 d . . .
C10 C -0.1922(5) 0.5571(2) 0.32487(10) 0.0079(6) Uani 1 1 d . . .
S S 0.69871(12) 0.84110(5) 0.12630(2) 0.00616(15) Uani 1 1 d . . .
N1 N 0.2860(4) 0.73033(19) -0.02637(8) 0.0073(5) Uani 1 1 d . . .
N2 N 0.2427(4) 0.65309(19) 0.02951(8) 0.0075(5) Uani 1 1 d . . .
N3 N -0.1741(4) 0.43935(19) 0.27246(8) 0.0084(6) Uani 1 1 d . . .
N4 N -0.1327(4) 0.5257(2) 0.21876(8) 0.0095(6) Uani 1 1 d . . .
O1 O 0.3294(3) 0.91917(16) -0.04346(7) 0.0078(5) Uani 1 1 d . . .
O2 O 0.3254(4) 0.95712(16) 0.02051(7) 0.0112(5) Uani 1 1 d . . .
O3 O 0.1433(3) 0.71160(16) 0.10085(7) 0.0087(5) Uani 1 1 d . . .
O4 O 0.2462(4) 0.85874(16) 0.09271(7) 0.0084(5) Uani 1 1 d . . .
O5 O -0.0404(4) 0.71245(17) 0.20711(7) 0.0118(5) Uani 1 1 d . . .
O6 O -0.1314(4) 0.75233(17) 0.26807(7) 0.0133(5) Uani 1 1 d . . .
O7 O -0.1744(4) 0.63950(17) 0.33774(7) 0.0132(5) Uani 1 1 d . . .
O8 O -0.2445(4) 0.48716(16) 0.34665(7) 0.0094(5) Uani 1 1 d . . .
O9 O 0.8829(4) 0.87021(18) 0.14527(7) 0.0128(5) Uani 1 1 d . . .
O10 O 0.7188(4) 0.74803(17) 0.10726(7) 0.0119(5) Uani 1 1 d . . .
O11 O 0.5445(3) 0.83831(17) 0.15645(7) 0.0109(5) Uani 1 1 d . . .
O12 O 0.6518(4) 0.91275(17) 0.09557(7) 0.0104(5) Uani 1 1 d . . .
O1W O 0.6461(4) 1.08451(17) 0.13555(7) 0.0108(5) Uani 1 1 d . . .
O2W O 0.0067(3) 1.02713(17) 0.08434(7) 0.0130(5) Uani 1 1 d . . .
H1A H 0.2527 0.5909 -0.0237 0.080 Uiso 1 1 d R . .
H1 H 0.2883 0.7421 -0.0518 0.080 Uiso 1 1 d R . .
H4 H -0.1178 0.5412 0.1944 0.080 Uiso 1 1 d R . .
H6 H -0.1678 0.3834 0.2190 0.080 Uiso 1 1 d R . .
H12 H 0.6690 1.1391 0.1305 0.080 Uiso 1 1 d R . .
H11 H 0.7347 1.0570 0.1304 0.080 Uiso 1 1 d R . .
H21 H -0.0330 0.9843 0.0915 0.080 Uiso 1 1 d R . .
H22 H -0.0615 1.0447 0.0739 0.080 Uiso 1 1 d R . .

loop_
_atom_site_aniso_label
_atom_site_aniso_U_11
_atom_site_aniso_U_22
_atom_site_aniso_U_33
_atom_site_aniso_U_23
_atom_site_aniso_U_13
_atom_site_aniso_U_12
La1 0.00633(9) 0.00426(8) 0.00410(8) 0.00054(7) 0.00011(7) -0.00014(7)
La2 0.00674(9) 0.00453(8) 0.00414(8) 0.00021(6) 0.00050(7) -0.00034(7)
C1 0.0121(17) 0.0050(14) 0.0076(15) -0.0010(12) 0.0006(12) -0.0035(13)
C2 0.0066(16) 0.0040(14) 0.0086(15) -0.0025(11) -0.0009(12) -0.0018(12)
C3 0.0100(16) 0.0048(14) 0.0068(14) -0.0010(12) 0.0005(12) -0.0002(12)
C4 0.0058(15) 0.0064(14) 0.0058(14) 0.0016(11) 0.0008(12) -0.0013(12)
C5 0.0028(15) 0.0077(14) 0.0082(15) 0.0004(12) 0.0000(12) 0.0009(12)
C6 0.0105(17) 0.0098(16) 0.0105(16) -0.0016(13) 0.0012(13) -0.0003(13)
C7 0.0065(16) 0.0060(14) 0.0099(15) -0.0020(12) 0.0000(12) 0.0005(12)
C8 0.0068(16) 0.0083(14) 0.0083(15) -0.0010(12) 0.0010(12) 0.0004(13)
C9 0.0063(16) 0.0102(15) 0.0084(15) -0.0018(12) 0.0000(12) -0.0009(13)
C10 0.0059(15) 0.0080(15) 0.0098(16) 0.0004(12) -0.0009(12) 0.0020(12)
S 0.0070(4) 0.0058(3) 0.0057(4) 0.0008(3) 0.0006(3) 0.0006(3)
N1 0.0116(14) 0.0058(12) 0.0045(12) -0.0006(10) 0.0014(11) -0.0008(11)
N2 0.0102(14) 0.0057(13) 0.0065(13) -0.0008(10) 0.0013(11) -0.0021(11)
N3 0.0107(14) 0.0069(13) 0.0075(13) -0.0007(10) -0.0008(11) 0.0009(11)
N4 0.0133(15) 0.0106(13) 0.0045(12) -0.0003(11) 0.0015(11) 0.0007(12)
O1 0.0087(12) 0.0078(11) 0.0068(11) 0.0018(9) 0.0002(9) -0.0005(9)
O2 0.0198(13) 0.0059(11) 0.0080(11) 0.0001(9) -0.0002(10) -0.0022(10)
O3 0.0124(12) 0.0070(11) 0.0067(11) -0.0004(9) 0.0014(9) -0.0013(9)
O4 0.0137(12) 0.0057(11) 0.0056(11) 0.0002(8) -0.0001(9) -0.0008(9)
O5 0.0143(13) 0.0116(12) 0.0094(11) 0.0021(9) 0.0023(10) -0.0042(10)
O6 0.0198(14) 0.0073(11) 0.0129(12) -0.0017(9) 0.0049(10) 0.0004(10)
O7 0.0232(15) 0.0076(11) 0.0089(12) -0.0030(9) -0.0013(10) 0.0045(10)
O8 0.0126(12) 0.0096(11) 0.0061(11) 0.0011(9) 0.0023(9) 0.0006(9)
O9 0.0068(12) 0.0180(13) 0.0135(12) -0.0003(10) -0.0018(10) -0.0010(10)
O10 0.0192(13) 0.0075(11) 0.0089(11) 0.0000(9) 0.0003(10) 0.0023(10)
O11 0.0071(12) 0.0170(12) 0.0087(11) -0.0015(9) 0.0033(9) -0.0011(10)
O12 0.0138(13) 0.0079(11) 0.0096(11) 0.0027(9) 0.0008(9) 0.0012(10)
O1W 0.0118(12) 0.0099(11) 0.0108(12) 0.0011(9) 0.0001(9) -0.0012(10)
O2W 0.0089(12) 0.0137(12) 0.0163(12) 0.0055(10) -0.0009(10) 0.0002(10)

loop_
_atom_type_symbol
_atom_type_description
_atom_type_scat_dispersion_real
_atom_type_scat_dispersion_imag
_atom_type_scat_source
C C 0.0033 0.0016 'International Tables Vol C Tables 4.2.6.8 and 6.1.1.4'
H H 0.0000 0.0000 'International Tables Vol C Tables 4.2.6.8 and 6.1.1.4'
N N 0.0061 0.0033 'International Tables Vol C Tables 4.2.6.8 and 6.1.1.4'
O O 0.0106 0.0060 'International Tables Vol C Tables 4.2.6.8 and 6.1.1.4'
La La -0.2871 2.4523 'International Tables Vol C Tables 4.2.6.8 and 6.1.1.4'
S S 0.1246 0.1234 'International Tables Vol C Tables 4.2.6.8 and 6.1.1.4'

loop_
_geom_angle_atom_site_label_1
_geom_angle_atom_site_label_2
_geom_angle_atom_site_label_3
_geom_angle
_geom_angle_site_symmetry_1
_geom_angle_site_symmetry_3
_geom_angle_publ_flag
O2 La1 O2W 81.03(8) . . ?
O2 La1 O12 87.41(8) . . ?
O2W La1 O12 137.24(8) . . ?
O2 La1 O8 131.14(8) . 3 ?
O2W La1 O8 69.55(8) . 3 ?
O12 La1 O8 88.78(8) . 3 ?
O2 La1 O1 74.94(8) . 5_675 ?
O2W La1 O1 142.43(7) . 5_675 ?
O12 La1 O1 70.45(8) . 5_675 ?
O8 La1 O1 146.94(7) 3 5_675 ?
O2 La1 O4 69.26(7) . . ?
O2W La1 O4 68.89(8) . . ?
O12 La1 O4 68.50(8) . . ?
O8 La1 O4 64.13(7) 3 . ?
O1 La1 O4 125.69(7) 5_675 . ?
O2 La1 O3 126.40(7) . 8_665 ?
O2W La1 O3 88.40(8) . 8_665 ?
O12 La1 O3 130.01(8) . 8_665 ?
O8 La1 O3 91.70(7) 3 8_665 ?
O1 La1 O3 83.28(7) 5_675 8_665 ?
O4 La1 O3 151.03(7) . 8_665 ?
O2 La1 O1W 143.19(8) . . ?
O2W La1 O1W 135.73(8) . . ?
O12 La1 O1W 64.44(8) . . ?
O8 La1 O1W 74.35(8) 3 . ?
O1 La1 O1W 73.53(8) 5_675 . ?
O4 La1 O1W 116.33(7) . . ?
O3 La1 O1W 67.68(7) 8_665 . ?
O2 La1 N2 66.68(8) . 8_665 ?
O2W La1 N2 72.76(8) . 8_665 ?
O12 La1 N2 138.19(8) . 8_665 ?
O8 La1 N2 133.02(8) 3 8_665 ?
O1 La1 N2 71.36(8) 5_675 8_665 ?
O4 La1 N2 124.72(8) . 8_665 ?
O3 La1 N2 60.01(8) 8_665 8_665 ?
O1W La1 N2 118.95(8) . 8_665 ?
O11 La2 O5 148.53(8) . . ?
O11 La2 O6 77.18(8) . 6_656 ?
O5 La2 O6 74.65(8) . 6_656 ?
O11 La2 O7 79.77(8) . 6_656 ?
O5 La2 O7 77.59(8) . 6_656 ?
O6 La2 O7 69.78(8) 6_656 6_656 ?
O11 La2 O9 134.60(8) . 1_455 ?
O5 La2 O9 76.81(8) . 1_455 ?
O6 La2 O9 142.88(8) 6_656 1_455 ?
O7 La2 O9 125.81(8) 6_656 1_455 ?
O11 La2 O8 70.74(8) . 3 ?
O5 La2 O8 135.21(8) . 3 ?
O6 La2 O8 115.76(8) 6_656 3 ?
O7 La2 O8 147.07(8) 6_656 3 ?
O9 La2 O8 71.02(8) 1_455 3 ?
O11 La2 N3 94.84(8) . 3 ?
O5 La2 N3 88.41(8) . 3 ?
O6 La2 N3 69.79(8) 6_656 3 ?
O7 La2 N3 139.40(8) 6_656 3 ?
O9 La2 N3 86.28(8) 1_455 3 ?
O8 La2 N3 59.66(8) 3 3 ?
O11 La2 O3 93.28(7) . . ?
O5 La2 O3 93.88(8) . . ?
O6 La2 O3 129.49(8) 6_656 . ?
O7 La2 O3 59.71(7) 6_656 . ?
O9 La2 O3 75.39(8) 1_455 . ?
O8 La2 O3 106.85(7) 3 . ?
N3 La2 O3 160.45(8) 3 . ?
O11 La2 O4 69.70(8) . . ?
O5 La2 O4 134.00(8) . . ?
O6 La2 O4 145.82(8) 6_656 . ?
O7 La2 O4 95.69(7) 6_656 . ?
O9 La2 O4 70.81(8) 1_455 . ?
O8 La2 O4 60.84(7) 3 . ?
N3 La2 O4 120.32(8) 3 . ?
O3 La2 O4 47.14(7) . . ?
O11 La2 C5 78.38(8) . . ?
O5 La2 C5 116.04(8) . . ?
O6 La2 C5 140.25(8) 6_656 . ?
O7 La2 C5 75.38(8) 6_656 . ?
O9 La2 C5 74.46(8) 1_455 . ?
O8 La2 C5 84.44(8) 3 . ?
N3 La2 C5 143.39(8) 3 . ?
O3 La2 C5 23.75(7) . . ?
O4 La2 C5 23.74(7) . . ?
N2 C1 N1 111.4(3) . . ?
N2 C1 H1A 126.8 . . ?
N1 C1 H1A 121.7 . . ?
C3 C2 N2 108.9(3) . . ?
C3 C2 C5 134.8(3) . . ?
N2 C2 C5 115.8(3) . . ?
N1 C3 C2 105.9(3) . . ?
N1 C3 C4 119.6(3) . . ?
C2 C3 C4 134.5(3) . . ?
O2 C4 O1 125.2(3) . . ?
O2 C4 C3 117.8(3) . . ?
O1 C4 C3 117.1(3) . . ?
O4 C5 O3 121.3(3) . . ?
O4 C5 C2 123.1(3) . . ?
O3 C5 C2 115.6(3) . . ?
O4 C5 La2 61.65(16) . . ?
O3 C5 La2 61.06(16) . . ?
C2 C5 La2 167.9(2) . . ?
N3 C6 N4 111.3(3) . . ?
N3 C6 H6 123.3 . . ?
N4 C6 H6 125.3 . . ?
C8 C7 N3 110.3(3) . . ?
C8 C7 C10 133.3(3) . . ?
N3 C7 C10 116.1(3) . . ?
N4 C8 C7 104.5(3) . . ?
N4 C8 C9 119.9(3) . . ?
C7 C8 C9 135.6(3) . . ?
O6 C9 O5 124.8(3) . . ?
O6 C9 C8 119.9(3) . . ?
O5 C9 C8 115.3(3) . . ?
O7 C10 O8 122.9(3) . . ?
O7 C10 C7 121.6(3) . . ?
O8 C10 C7 115.6(3) . . ?
O10 S O11 110.38(15) . . ?
O10 S O9 110.94(15) . . ?
O11 S O9 108.94(14) . . ?
O10 S O12 108.68(14) . . ?
O11 S O12 110.25(15) . . ?
O9 S O12 107.60(14) . . ?
C1 N1 C3 107.6(3) . . ?
C1 N1 H1 126.6 . . ?
C3 N1 H1 125.4 . . ?
C1 N2 C2 106.2(3) . . ?
C1 N2 La1 132.1(2) . 8_655 ?
C2 N2 La1 120.5(2) . 8_655 ?
C6 N3 C7 105.2(3) . . ?
C6 N3 La2 134.7(2) . 3_545 ?
C7 N3 La2 119.9(2) . 3_545 ?
C6 N4 C8 108.6(3) . . ?
C6 N4 H4 127.3 . . ?
C8 N4 H4 124.2 . . ?
C4 O1 La1 130.8(2) . 5_675 ?
C4 O2 La1 163.5(2) . . ?
C5 O3 La1 127.0(2) . 8_655 ?
C5 O3 La2 95.19(19) . . ?
La1 O3 La2 131.25(9) 8_655 . ?
C5 O4 La1 151.5(2) . . ?
C5 O4 La2 94.61(18) . . ?
La1 O4 La2 112.58(8) . . ?
C9 O5 La2 142.7(2) . . ?
C9 O6 La2 152.3(2) . 6_556 ?
C10 O7 La2 142.7(2) . 6_556 ?
C10 O8 La1 115.8(2) . 3_545 ?
C10 O8 La2 125.6(2) . 3_545 ?
La1 O8 La2 118.44(9) 3_545 3_545 ?
S O9 La2 142.74(15) . 1_655 ?
S O11 La2 146.89(15) . . ?
S O12 La1 134.74(14) . . ?
La1 O1W H12 106.0 . . ?
La1 O1W H11 106.0 . . ?
H12 O1W H11 106.8 . . ?
La1 O2W H21 113.7 . . ?
La1 O2W H22 137.0 . . ?
H21 O2W H22 103.7 . . ?

loop_
_geom_bond_atom_site_label_1
_geom_bond_atom_site_label_2
_geom_bond_distance
_geom_bond_site_symmetry_2
_geom_bond_publ_flag
La1 O2 2.434(2) . ?
La1 O2W 2.535(3) . ?
La1 O12 2.550(2) . ?
La1 O8 2.556(2) 3 ?
La1 O1 2.567(2) 5_675 ?
La1 O4 2.590(2) . ?
La1 O3 2.604(2) 8_665 ?
La1 O1W 2.641(2) . ?
La1 N2 2.670(3) 8_665 ?
La2 O11 2.448(2) . ?
La2 O5 2.454(2) . ?
La2 O6 2.477(2) 6_656 ?
La2 O7 2.514(2) 6_656 ?
La2 O9 2.526(3) 1_455 ?
La2 O8 2.628(2) 3 ?
La2 N3 2.681(3) 3 ?
La2 O3 2.750(2) . ?
La2 O4 2.763(2) . ?
La2 C5 3.130(3) . ?
C1 N2 1.320(4) . ?
C1 N1 1.343(4) . ?
C1 H1A 0.9083 . ?
C2 C3 1.376(4) . ?
C2 N2 1.378(4) . ?
C2 C5 1.482(4) . ?
C3 N1 1.374(4) . ?
C3 C4 1.479(4) . ?
C4 O2 1.246(4) . ?
C4 O1 1.264(4) . ?
C5 O4 1.264(4) . ?
C5 O3 1.266(4) . ?
C6 N3 1.319(4) . ?
C6 N4 1.348(4) . ?
C6 H6 0.9110 . ?
C7 C8 1.377(5) . ?
C7 N3 1.385(4) . ?
C7 C10 1.475(4) . ?
C8 N4 1.374(4) . ?
C8 C9 1.495(4) . ?
C9 O6 1.245(4) . ?
C9 O5 1.266(4) . ?
C10 O7 1.245(4) . ?
C10 O8 1.280(4) . ?
S O10 1.465(2) . ?
S O11 1.471(2) . ?
S O9 1.478(3) . ?
S O12 1.483(2) . ?
N1 H1 0.8744 . ?
N2 La1 2.670(3) 8_655 ?
N3 La2 2.681(3) 3_545 ?
N4 H4 0.8575 . ?
O1 La1 2.567(2) 5_675 ?
O3 La1 2.604(2) 8_655 ?
O6 La2 2.477(2) 6_556 ?
O7 La2 2.514(2) 6_556 ?
O8 La1 2.556(2) 3_545 ?
O8 La2 2.628(2) 3_545 ?
O9 La2 2.526(3) 1_655 ?
O1W H12 0.8021 . ?
O1W H11 0.7431 . ?
O2W H21 0.7047 . ?
O2W H22 0.6375 . ?
